data_7122891
loop_
_publ_author_name
'Shyamsivappan, Selvaraj'
'Vivek, Raju'
'Saravanan, Arjunan'
'Arasakumar, Thangaraj'
'Subashini, Gopalan'
'Suresh, Thangaraj'
'Shankar, Ramasamy'
'Mohan, Palathurai Subramaniam'

_publ_section_title
;
 Synthesis and X-ray study of dispiro 8-nitroquinolone analogues and their
 cytotoxic properties against human cervical cancer HeLa cells.
;
_journal_issue 3
_journal_name_full MedChemComm
_journal_page_first 439
_journal_page_last 449
_journal_paper_doi 10.1039/c8md00482j
_journal_volume 10
_journal_year 2019
_chemical_formula_sum 'C32 H25 F N4 O5'
_chemical_formula_weight 564.56
_space_group_crystal_system triclinic
_space_group_IT_number 2
_space_group_name_Hall '-P 1'
_space_group_name_H-M_alt 'P -1'
_symmetry_space_group_name_Hall '-P 1'
_symmetry_space_group_name_H-M 'P -1'
_atom_sites_solution_hydrogens geom
_audit_creation_method SHELXL-2014/7
_audit_update_record
;
2018-05-18 deposited with the CCDC.
2019-01-22 downloaded from the CCDC.
;
_cell_angle_alpha 97.469(2)
_cell_angle_beta 92.265(2)
_cell_angle_gamma 91.035(2)
_cell_formula_units_Z 2
_cell_length_a 7.7342(5)
_cell_length_b 11.9996(8)
_cell_length_c 14.6465(10)
_cell_measurement_temperature 296(2)
_cell_volume 1346.35(16)
_computing_structure_refinement 'SHELXL-2014/7 (Sheldrick, 2014)'
_diffrn_ambient_temperature 296(2)
_diffrn_measured_fraction_theta_full 0.999
_diffrn_measured_fraction_theta_max 0.991
_diffrn_radiation_type MoK\a
_diffrn_radiation_wavelength 0.71073
_diffrn_reflns_av_R_equivalents 0.0229
_diffrn_reflns_av_unetI/netI 0.0148
_diffrn_reflns_Laue_measured_fraction_full 0.999
_diffrn_reflns_Laue_measured_fraction_max 0.991
_diffrn_reflns_limit_h_max 9
_diffrn_reflns_limit_h_min -9
_diffrn_reflns_limit_k_max 15
_diffrn_reflns_limit_k_min -15
_diffrn_reflns_limit_l_max 18
_diffrn_reflns_limit_l_min -18
_diffrn_reflns_number 41972
_diffrn_reflns_point_group_measured_fraction_full 0.999
_diffrn_reflns_point_group_measured_fraction_max 0.991
_diffrn_reflns_theta_full 25.242
_diffrn_reflns_theta_max 27.188
_diffrn_reflns_theta_min 2.352
_exptl_absorpt_coefficient_mu 0.100
_exptl_crystal_density_diffrn 1.393
_exptl_crystal_F_000 588
_exptl_crystal_size_max 0.432
_exptl_crystal_size_mid 0.216
_exptl_crystal_size_min 0.199
_refine_diff_density_max 0.368
_refine_diff_density_min -0.382
_refine_diff_density_rms 0.040
_refine_ls_extinction_coef 0.0159(19)
_refine_ls_extinction_expression Fc^*^=kFc[1+0.001xFc^2^\l^3^/sin(2\q)]^-1/4^
_refine_ls_extinction_method 'SHELXL-2014/7 (Sheldrick 2014'
_refine_ls_goodness_of_fit_ref 1.045
_refine_ls_hydrogen_treatment constr
_refine_ls_matrix_type full
_refine_ls_number_parameters 381
_refine_ls_number_reflns 5937
_refine_ls_number_restraints 0
_refine_ls_restrained_S_all 1.045
_refine_ls_R_factor_all 0.0602
_refine_ls_R_factor_gt 0.0483
_refine_ls_shift/su_max 0.000
_refine_ls_shift/su_mean 0.000
_refine_ls_structure_factor_coef Fsqd
_refine_ls_weighting_details 'w=1/[\s^2^(Fo^2^)+(0.0583P)^2^+0.5682P] where P=(Fo^2^+2Fc^2^)/3'
_refine_ls_weighting_scheme calc
_refine_ls_wR_factor_gt 0.1267
_refine_ls_wR_factor_ref 0.1350
_reflns_Friedel_coverage 0.000
_reflns_number_gt 4857
_reflns_number_total 5937
_reflns_threshold_expression 'I > 2\s(I)'
_cod_data_source_file c8md00482j2.cif
_cod_data_source_block IOD1038_0m_a
_cod_depositor_comments 'Adding full bibliography for 7122891.cif.'
_cod_database_code 7122891
_shelx_shelxl_version_number 2014/7
_shelx_space_group_comment
;
The symmetry employed for this shelxl refinement is uniquely defined
by the following loop, which should always be used as a source of
symmetry information in preference to the above space-group names.
They are only intended as comments.
;
_shelx_estimated_absorpt_t_min 0.958
_shelx_estimated_absorpt_t_max 0.980

loop_
_space_group_symop_operation_xyz
'x, y, z'
'-x, -y, -z'

loop_
_atom_site_label
_atom_site_type_symbol
_atom_site_fract_x
_atom_site_fract_y
_atom_site_fract_z
_atom_site_U_iso_or_equiv
_atom_site_adp_type
_atom_site_occupancy
_atom_site_site_symmetry_order
_atom_site_calc_flag
_atom_site_refinement_flags_posn
_atom_site_refinement_flags_adp
O1 O 0.49807(18) 0.63664(10) 0.57296(8) 0.0509(3) Uani 1 1 d . .
O4 O 0.83661(19) 0.71390(11) 0.90732(8) 0.0547(3) Uani 1 1 d . .
F1 F 0.6420(2) 0.34203(12) 0.95946(9) 0.0890(5) Uani 1 1 d . .
N2 N 0.93845(19) 0.57472(12) 0.64977(9) 0.0419(3) Uani 1 1 d . .
H2 H 0.9343 0.5385 0.5950 0.050 Uiso 1 1 calc R U
N4 N 0.5531(2) 0.46312(11) 0.61552(9) 0.0441(3) Uani 1 1 d . .
H4 H 0.5419 0.4240 0.5620 0.053 Uiso 1 1 calc R U
O3 O 1.2322(2) 0.28676(12) 0.61430(11) 0.0671(4) Uani 1 1 d . .
N3 N 0.44827(19) 0.68240(11) 0.77913(10) 0.0430(3) Uani 1 1 d . .
H3 H 0.3691 0.6585 0.8119 0.052 Uiso 1 1 calc R U
O5 O 0.8917(2) 1.16146(14) 0.56349(12) 0.0758(5) Uani 1 1 d . .
O2 O 1.0858(2) 0.40756(14) 0.55149(9) 0.0754(5) Uani 1 1 d . .
N1 N 1.1445(2) 0.37053(13) 0.62016(11) 0.0499(4) Uani 1 1 d . .
C25 C 0.8587(2) 0.66938(13) 0.82974(10) 0.0371(3) Uani 1 1 d . .
C24 C 0.7479(2) 0.69760(12) 0.74644(10) 0.0340(3) Uani 1 1 d . .
C31 C 1.0101(2) 0.52743(14) 0.71981(10) 0.0366(3) Uani 1 1 d . .
C26 C 0.9850(2) 0.57833(14) 0.81151(10) 0.0381(3) Uani 1 1 d . .
C16 C 0.6693(2) 0.81673(13) 0.76591(10) 0.0376(3) Uani 1 1 d . .
H16 H 0.7006 0.8455 0.8303 0.045 Uiso 1 1 calc R U
C5 C 0.5987(2) 0.50323(13) 0.77091(11) 0.0372(3) Uani 1 1 d . .
C7 C 0.5390(2) 0.57554(13) 0.63070(10) 0.0392(4) Uani 1 1 d . .
C17 C 0.7322(2) 0.90362(13) 0.70791(11) 0.0403(4) Uani 1 1 d . .
C4 C 0.5882(2) 0.41731(13) 0.69768(11) 0.0402(4) Uani 1 1 d . .
C9 C 0.4701(2) 0.79726(13) 0.75928(11) 0.0396(4) Uani 1 1 d . .
H9 H 0.4273 0.8020 0.6961 0.048 Uiso 1 1 calc R U
C32 C 0.8682(2) 0.68597(14) 0.66555(10) 0.0394(4) Uani 1 1 d . .
H32A H 0.8046 0.7014 0.6103 0.047 Uiso 1 1 calc R U
H32B H 0.9624 0.7410 0.6781 0.047 Uiso 1 1 calc R U
C8 C 0.5820(2) 0.61483(12) 0.73465(10) 0.0355(3) Uani 1 1 d . .
C30 C 1.1094(2) 0.42910(15) 0.71014(11) 0.0420(4) Uani 1 1 d . .
C10 C 0.3773(2) 0.88133(14) 0.82500(12) 0.0452(4) Uani 1 1 d . .
C23 C 0.6778(3) 0.90331(15) 0.61650(12) 0.0488(4) Uani 1 1 d . .
H23 H 0.6041 0.8456 0.5887 0.059 Uiso 1 1 calc R U
C27 C 1.0616(2) 0.53412(17) 0.88515(12) 0.0494(4) Uani 1 1 d . .
H27 H 1.0475 0.5699 0.9445 0.059 Uiso 1 1 calc R U
C6 C 0.6142(2) 0.47917(15) 0.86010(12) 0.0456(4) Uani 1 1 d . .
H6 H 0.6158 0.5355 0.9102 0.055 Uiso 1 1 calc R U
C18 C 0.8460(3) 0.98941(15) 0.74591(13) 0.0496(4) Uani 1 1 d . .
H18 H 0.8876 0.9909 0.8065 0.059 Uiso 1 1 calc R U
C20 C 0.8383(3) 1.07249(16) 0.60595(14) 0.0524(5) Uani 1 1 d . .
C3 C 0.6030(3) 0.30640(15) 0.71058(14) 0.0531(5) Uani 1 1 d . .
H3A H 0.5989 0.2496 0.6608 0.064 Uiso 1 1 calc R U
C22 C 0.7300(3) 0.98636(17) 0.56534(13) 0.0536(5) Uani 1 1 d . .
H22 H 0.6920 0.9839 0.5040 0.064 Uiso 1 1 calc R U
C1 C 0.6272(3) 0.36770(17) 0.87157(14) 0.0560(5) Uani 1 1 d . .
C29 C 1.1802(2) 0.38575(17) 0.78574(13) 0.0530(5) Uani 1 1 d . .
H29 H 1.2433 0.3202 0.7772 0.064 Uiso 1 1 calc R U
C28 C 1.1584(3) 0.4384(2) 0.87320(13) 0.0596(5) Uani 1 1 d . .
H28 H 1.2083 0.4098 0.9239 0.071 Uiso 1 1 calc R U
C19 C 0.8987(3) 1.07253(17) 0.69560(15) 0.0590(5) Uani 1 1 d . .
H19 H 0.9755 1.1290 0.7225 0.071 Uiso 1 1 calc R U
C2 C 0.6243(3) 0.28190(16) 0.80030(16) 0.0607(5) Uani 1 1 d . .
H2A H 0.6366 0.2080 0.8118 0.073 Uiso 1 1 calc R U
C11 C 0.3472(4) 0.98684(19) 0.80250(19) 0.0753(7) Uani 1 1 d . .
H11 H 0.3762 1.0045 0.7450 0.090 Uiso 1 1 calc R U
C21 C 0.8298(4) 1.1672(2) 0.47244(18) 0.0814(7) Uani 1 1 d . .
H21A H 0.8663 1.1025 0.4329 0.122 Uiso 1 1 calc R U
H21B H 0.8753 1.2341 0.4518 0.122 Uiso 1 1 calc R U
H21C H 0.7057 1.1689 0.4706 0.122 Uiso 1 1 calc R U
C12 C 0.2737(4) 1.0679(2) 0.8651(2) 0.0894(9) Uani 1 1 d . .
H12 H 0.2572 1.1399 0.8497 0.107 Uiso 1 1 calc R U
C13 C 0.2259(4) 1.0430(2) 0.9482(2) 0.0930(9) Uani 1 1 d . .
H13 H 0.1772 1.0969 0.9903 0.112 Uiso 1 1 calc R U
C15 C 0.3248(5) 0.8581(2) 0.90699(19) 0.1167(14) Uani 1 1 d . .
H15 H 0.3388 0.7862 0.9230 0.140 Uiso 1 1 calc R U
C14 C 0.2504(7) 0.9392(3) 0.9680(2) 0.151(2) Uani 1 1 d . .
H14 H 0.2165 0.9206 1.0244 0.181 Uiso 1 1 calc R U

loop_
_atom_site_aniso_label
_atom_site_aniso_U_11
_atom_site_aniso_U_22
_atom_site_aniso_U_33
_atom_site_aniso_U_23
_atom_site_aniso_U_13
_atom_site_aniso_U_12
O1 0.0792(9) 0.0407(6) 0.0312(6) 0.0020(5) -0.0114(6) 0.0049(6)
O4 0.0789(9) 0.0574(8) 0.0252(6) -0.0042(5) -0.0019(6) 0.0144(7)
F1 0.1353(13) 0.0769(9) 0.0613(8) 0.0407(7) -0.0139(8) -0.0105(9)
N2 0.0567(9) 0.0453(8) 0.0236(6) 0.0015(5) 0.0050(6) 0.0113(6)
N4 0.0634(9) 0.0349(7) 0.0312(7) -0.0048(5) -0.0044(6) 0.0030(6)
O3 0.0667(9) 0.0569(8) 0.0733(10) -0.0100(7) 0.0013(7) 0.0209(7)
N3 0.0523(8) 0.0351(7) 0.0420(7) 0.0032(6) 0.0132(6) 0.0026(6)
O5 0.0833(11) 0.0663(10) 0.0845(11) 0.0377(8) 0.0039(9) -0.0167(8)
O2 0.1186(14) 0.0726(10) 0.0359(7) 0.0022(7) 0.0119(8) 0.0373(9)
N1 0.0533(9) 0.0488(9) 0.0468(9) 0.0003(7) 0.0075(7) 0.0082(7)
C25 0.0465(9) 0.0388(8) 0.0252(7) 0.0013(6) 0.0024(6) -0.0017(7)
C24 0.0455(8) 0.0321(7) 0.0240(7) 0.0019(5) 0.0027(6) 0.0020(6)
C31 0.0374(8) 0.0428(8) 0.0300(7) 0.0054(6) 0.0029(6) 0.0000(6)
C26 0.0400(8) 0.0463(9) 0.0282(7) 0.0053(6) 0.0017(6) -0.0002(7)
C16 0.0519(9) 0.0324(8) 0.0276(7) 0.0004(6) 0.0004(6) 0.0023(7)
C5 0.0422(8) 0.0343(8) 0.0348(8) 0.0040(6) 0.0008(6) -0.0008(6)
C7 0.0494(9) 0.0370(8) 0.0294(8) -0.0015(6) -0.0026(6) 0.0007(7)
C17 0.0500(9) 0.0323(8) 0.0385(8) 0.0042(6) 0.0026(7) 0.0027(7)
C4 0.0445(9) 0.0356(8) 0.0393(8) 0.0009(6) -0.0008(7) 0.0024(7)
C9 0.0507(9) 0.0366(8) 0.0312(8) 0.0027(6) 0.0022(7) 0.0048(7)
C32 0.0521(9) 0.0402(8) 0.0272(7) 0.0065(6) 0.0065(6) 0.0052(7)
C8 0.0475(9) 0.0329(7) 0.0255(7) 0.0012(6) 0.0007(6) 0.0019(6)
C30 0.0413(9) 0.0471(9) 0.0379(8) 0.0049(7) 0.0052(7) 0.0042(7)
C10 0.0507(10) 0.0388(9) 0.0452(9) 0.0004(7) 0.0022(7) 0.0078(7)
C23 0.0618(11) 0.0426(9) 0.0423(9) 0.0093(7) -0.0027(8) -0.0054(8)
C27 0.0485(10) 0.0699(12) 0.0305(8) 0.0087(8) 0.0004(7) 0.0066(9)
C6 0.0546(10) 0.0461(9) 0.0365(9) 0.0084(7) -0.0006(7) -0.0062(8)
C18 0.0586(11) 0.0428(9) 0.0466(10) 0.0053(8) -0.0037(8) -0.0031(8)
C20 0.0537(11) 0.0452(10) 0.0621(12) 0.0195(9) 0.0090(9) 0.0017(8)
C3 0.0637(12) 0.0350(9) 0.0592(11) 0.0009(8) -0.0020(9) 0.0076(8)
C22 0.0642(12) 0.0531(11) 0.0464(10) 0.0172(8) 0.0012(9) 0.0020(9)
C1 0.0653(12) 0.0551(11) 0.0516(11) 0.0242(9) -0.0053(9) -0.0028(9)
C29 0.0486(10) 0.0609(11) 0.0527(11) 0.0161(9) 0.0057(8) 0.0162(9)
C28 0.0562(11) 0.0843(15) 0.0424(10) 0.0216(10) -0.0004(8) 0.0222(10)
C19 0.0632(12) 0.0459(10) 0.0677(13) 0.0104(9) -0.0034(10) -0.0136(9)
C2 0.0704(13) 0.0394(10) 0.0751(14) 0.0200(9) -0.0067(11) 0.0066(9)
C11 0.0978(18) 0.0483(12) 0.0827(16) 0.0122(11) 0.0196(14) 0.0205(12)
C21 0.0916(18) 0.0833(17) 0.0795(16) 0.0467(14) 0.0142(13) -0.0045(14)
C12 0.099(2) 0.0453(12) 0.121(2) -0.0018(14) 0.0070(17) 0.0259(12)
C13 0.109(2) 0.0773(18) 0.0853(19) -0.0265(15) 0.0118(16) 0.0371(16)
C15 0.216(4) 0.0760(17) 0.0701(16) 0.0236(14) 0.071(2) 0.070(2)
C14 0.268(5) 0.111(3) 0.085(2) 0.0180(19) 0.089(3) 0.095(3)

loop_
_atom_type_symbol
_atom_type_description
_atom_type_scat_dispersion_real
_atom_type_scat_dispersion_imag
_atom_type_scat_source
C C 0.0033 0.0016 'International Tables Vol C Tables 4.2.6.8 and 6.1.1.4'
H H 0.0000 0.0000 'International Tables Vol C Tables 4.2.6.8 and 6.1.1.4'
N N 0.0061 0.0033 'International Tables Vol C Tables 4.2.6.8 and 6.1.1.4'
O O 0.0106 0.0060 'International Tables Vol C Tables 4.2.6.8 and 6.1.1.4'
F F 0.0171 0.0103 'International Tables Vol C Tables 4.2.6.8 and 6.1.1.4'

loop_
_geom_angle_atom_site_label_1
_geom_angle_atom_site_label_2
_geom_angle_atom_site_label_3
_geom_angle
C31 N2 C32 120.53(13)
C31 N2 H2 119.7
C32 N2 H2 119.7
C7 N4 C4 111.84(13)
C7 N4 H4 124.1
C4 N4 H4 124.1
C8 N3 C9 108.70(13)
C8 N3 H3 125.7
C9 N3 H3 125.7
C20 O5 C21 118.30(19)
O3 N1 O2 121.62(16)
O3 N1 C30 119.64(16)
O2 N1 C30 118.74(15)
O4 C25 C26 121.25(15)
O4 C25 C24 121.87(15)
C26 C25 C24 116.72(12)
C32 C24 C25 105.46(13)
C32 C24 C16 113.26(12)
C25 C24 C16 111.41(12)
C32 C24 C8 115.37(12)
C25 C24 C8 107.71(12)
C16 C24 C8 103.63(12)
N2 C31 C30 125.01(14)
N2 C31 C26 118.53(14)
C30 C31 C26 116.45(14)
C27 C26 C31 120.10(16)
C27 C26 C25 118.93(14)
C31 C26 C25 120.48(14)
C17 C16 C9 113.64(13)
C17 C16 C24 116.29(13)
C9 C16 C24 105.67(12)
C17 C16 H16 106.9
C9 C16 H16 106.9
C24 C16 H16 106.9
C6 C5 C4 120.48(15)
C6 C5 C8 130.12(14)
C4 C5 C8 109.33(13)
O1 C7 N4 126.07(14)
O1 C7 C8 125.70(14)
N4 C7 C8 108.23(13)
C23 C17 C18 117.09(16)
C23 C17 C16 122.57(15)
C18 C17 C16 120.33(15)
C3 C4 C5 121.85(16)
C3 C4 N4 128.85(16)
C5 C4 N4 109.22(14)
N3 C9 C10 112.90(14)
N3 C9 C16 103.40(13)
C10 C9 C16 112.54(14)
N3 C9 H9 109.3
C10 C9 H9 109.3
C16 C9 H9 109.3
N2 C32 C24 111.61(13)
N2 C32 H32A 109.3
C24 C32 H32A 109.3
N2 C32 H32B 109.3
C24 C32 H32B 109.3
H32A C32 H32B 108.0
N3 C8 C5 112.15(13)
N3 C8 C7 113.22(13)
C5 C8 C7 100.92(12)
N3 C8 C24 103.44(12)
C5 C8 C24 117.40(13)
C7 C8 C24 110.10(12)
C29 C30 C31 121.69(16)
C29 C30 N1 116.95(16)
C31 C30 N1 121.35(15)
C15 C10 C11 117.5(2)
C15 C10 C9 122.63(18)
C11 C10 C9 119.85(18)
C22 C23 C17 122.04(17)
C22 C23 H23 119.0
C17 C23 H23 119.0
C28 C27 C26 121.87(17)
C28 C27 H27 119.1
C26 C27 H27 119.1
C1 C6 C5 116.67(17)
C1 C6 H6 121.7
C5 C6 H6 121.7
C19 C18 C17 121.33(18)
C19 C18 H18 119.3
C17 C18 H18 119.3
O5 C20 C19 115.97(18)
O5 C20 C22 124.50(19)
C19 C20 C22 119.53(17)
C4 C3 C2 117.83(17)
C4 C3 H3A 121.1
C2 C3 H3A 121.1
C20 C22 C23 119.47(18)
C20 C22 H22 120.3
C23 C22 H22 120.3
F1 C1 C2 118.56(18)
F1 C1 C6 117.60(18)
C2 C1 C6 123.84(18)
C28 C29 C30 120.64(18)
C28 C29 H29 119.7
C30 C29 H29 119.7
C29 C28 C27 119.19(17)
C29 C28 H28 120.4
C27 C28 H28 120.4
C20 C19 C18 120.48(18)
C20 C19 H19 119.8
C18 C19 H19 119.8
C1 C2 C3 119.21(17)
C1 C2 H2A 120.4
C3 C2 H2A 120.4
C10 C11 C12 120.5(2)
C10 C11 H11 119.7
C12 C11 H11 119.7
O5 C21 H21A 109.5
O5 C21 H21B 109.5
H21A C21 H21B 109.5
O5 C21 H21C 109.5
H21A C21 H21C 109.5
H21B C21 H21C 109.5
C13 C12 C11 120.6(2)
C13 C12 H12 119.7
C11 C12 H12 119.7
C14 C13 C12 118.2(2)
C14 C13 H13 120.9
C12 C13 H13 120.9
C10 C15 C14 121.1(3)
C10 C15 H15 119.4
C14 C15 H15 119.4
C13 C14 C15 121.9(3)
C13 C14 H14 119.1
C15 C14 H14 119.1

loop_
_geom_bond_atom_site_label_1
_geom_bond_atom_site_label_2
_geom_bond_distance
O1 C7 1.2254(19)
O4 C25 1.2110(18)
F1 C1 1.363(2)
N2 C31 1.341(2)
N2 C32 1.444(2)
N2 H2 0.8600
N4 C7 1.345(2)
N4 C4 1.406(2)
N4 H4 0.8600
O3 N1 1.219(2)
N3 C8 1.448(2)
N3 C9 1.453(2)
N3 H3 0.8600
O5 C20 1.369(2)
O5 C21 1.410(3)
O2 N1 1.226(2)
N1 C30 1.449(2)
C25 C26 1.484(2)
C25 C24 1.540(2)
C24 C32 1.529(2)
C24 C16 1.560(2)
C24 C8 1.598(2)
C31 C30 1.414(2)
C31 C26 1.423(2)
C26 C27 1.380(2)
C16 C17 1.513(2)
C16 C9 1.552(2)
C16 H16 0.9800
C5 C6 1.375(2)
C5 C4 1.387(2)
C5 C8 1.509(2)
C7 C8 1.555(2)
C17 C23 1.387(2)
C17 C18 1.387(2)
C4 C3 1.374(2)
C9 C10 1.512(2)
C9 H9 0.9800
C32 H32A 0.9700
C32 H32B 0.9700
C30 C29 1.381(2)
C10 C15 1.344(3)
C10 C11 1.371(3)
C23 C22 1.386(3)
C23 H23 0.9300
C27 C28 1.378(3)
C27 H27 0.9300
C6 C1 1.375(3)
C6 H6 0.9300
C18 C19 1.380(3)
C18 H18 0.9300
C20 C19 1.376(3)
C20 C22 1.376(3)
C3 C2 1.388(3)
C3 H3A 0.9300
C22 H22 0.9300
C1 C2 1.367(3)
C29 C28 1.371(3)
C29 H29 0.9300
C28 H28 0.9300
C19 H19 0.9300
C2 H2A 0.9300
C11 C12 1.393(3)
C11 H11 0.9300
C21 H21A 0.9600
C21 H21B 0.9600
C21 H21C 0.9600
C12 C13 1.354(4)
C12 H12 0.9300
C13 C14 1.330(4)
C13 H13 0.9300
C15 C14 1.382(4)
C15 H15 0.9300
C14 H14 0.9300

loop_
_geom_hbond_atom_site_label_D
_geom_hbond_atom_site_label_H
_geom_hbond_atom_site_label_A
_geom_hbond_distance_DH
_geom_hbond_distance_HA
_geom_hbond_distance_DA
_geom_hbond_angle_DHA
_geom_hbond_site_symmetry_A
C32 H32A O1 0.97 2.50 3.132(2) 122.8 .
C9 H9 O1 0.98 2.58 3.1469(19) 116.6 .
C16 H16 O4 0.98 2.30 2.828(2) 112.6 .
N4 H4 O1 0.86 2.03 2.8719(17) 167.9 2_666
N2 H2 O2 0.86 2.32 2.9816(19) 133.8 2_766
N2 H2 O2 0.86 2.03 2.6183(19) 125.0 .
N2 H2 O2 0.86 2.03 2.6183(19) 125.0 .
N2 H2 O2 0.86 2.32 2.9816(19) 133.8 2_766
N4 H4 O1 0.86 2.03 2.8719(17) 167.9 2_666
C16 H16 O4 0.98 2.30 2.828(2) 112.6 .
C9 H9 O1 0.98 2.58 3.1469(19) 116.6 .
C32 H32A O1 0.97 2.50 3.132(2) 122.8 .

loop_
_geom_torsion_atom_site_label_1
_geom_torsion_atom_site_label_2
_geom_torsion_atom_site_label_3
_geom_torsion_atom_site_label_4
_geom_torsion
O4 C25 C24 C32 147.31(16)
C26 C25 C24 C32 -37.36(18)
O4 C25 C24 C16 24.0(2)
C26 C25 C24 C16 -160.63(13)
O4 C25 C24 C8 -88.98(18)
C26 C25 C24 C8 86.36(16)
C32 N2 C31 C30 -167.99(16)
C32 N2 C31 C26 12.4(2)
N2 C31 C26 C27 -177.84(16)
C30 C31 C26 C27 2.5(2)
N2 C31 C26 C25 10.3(2)
C30 C31 C26 C25 -169.35(15)
O4 C25 C26 C27 8.4(3)
C24 C25 C26 C27 -166.92(15)
O4 C25 C26 C31 -179.61(16)
C24 C25 C26 C31 5.0(2)
C32 C24 C16 C17 -4.2(2)
C25 C24 C16 C17 114.49(15)
C8 C24 C16 C17 -129.95(14)
C32 C24 C16 C9 122.88(14)
C25 C24 C16 C9 -118.41(13)
C8 C24 C16 C9 -2.86(14)
C4 N4 C7 O1 -174.98(17)
C4 N4 C7 C8 4.44(19)
C9 C16 C17 C23 -47.7(2)
C24 C16 C17 C23 75.3(2)
C9 C16 C17 C18 130.95(17)
C24 C16 C17 C18 -106.02(18)
C6 C5 C4 C3 -3.9(3)
C8 C5 C4 C3 178.63(17)
C6 C5 C4 N4 173.20(15)
C8 C5 C4 N4 -4.25(19)
C7 N4 C4 C3 176.63(19)
C7 N4 C4 C5 -0.2(2)
C8 N3 C9 C10 -161.66(14)
C8 N3 C9 C16 -39.76(16)
C17 C16 C9 N3 153.20(13)
C24 C16 C9 N3 24.52(15)
C17 C16 C9 C10 -84.66(17)
C24 C16 C9 C10 146.67(13)
C31 N2 C32 C24 -49.1(2)
C25 C24 C32 N2 57.85(17)
C16 C24 C32 N2 179.93(13)
C8 C24 C32 N2 -60.87(18)
C9 N3 C8 C5 165.18(13)
C9 N3 C8 C7 -81.42(16)
C9 N3 C8 C24 37.72(15)
C6 C5 C8 N3 -50.0(2)
C4 C5 C8 N3 127.14(15)
C6 C5 C8 C7 -170.79(17)
C4 C5 C8 C7 6.34(17)
C6 C5 C8 C24 69.6(2)
C4 C5 C8 C24 -113.27(15)
O1 C7 C8 N3 52.9(2)
N4 C7 C8 N3 -126.48(15)
O1 C7 C8 C5 172.97(17)
N4 C7 C8 C5 -6.45(17)
O1 C7 C8 C24 -62.3(2)
N4 C7 C8 C24 118.29(15)
C32 C24 C8 N3 -144.22(13)
C25 C24 C8 N3 98.32(13)
C16 C24 C8 N3 -19.84(14)
C32 C24 C8 C5 91.69(16)
C25 C24 C8 C5 -25.77(17)
C16 C24 C8 C5 -143.93(13)
C32 C24 C8 C7 -22.95(18)
C25 C24 C8 C7 -140.42(13)
C16 C24 C8 C7 101.43(13)
N2 C31 C30 C29 179.53(17)
C26 C31 C30 C29 -0.8(2)
N2 C31 C30 N1 0.8(3)
C26 C31 C30 N1 -179.56(15)
O3 N1 C30 C29 0.4(3)
O2 N1 C30 C29 -178.98(18)
O3 N1 C30 C31 179.17(17)
O2 N1 C30 C31 -0.2(3)
N3 C9 C10 C15 18.2(3)
C16 C9 C10 C15 -98.4(3)
N3 C9 C10 C11 -163.27(19)
C16 C9 C10 C11 80.1(2)
C18 C17 C23 C22 -1.8(3)
C16 C17 C23 C22 176.91(17)
C31 C26 C27 C28 -2.3(3)
C25 C26 C27 C28 169.63(18)
C4 C5 C6 C1 3.1(3)
C8 C5 C6 C1 179.99(18)
C23 C17 C18 C19 1.8(3)
C16 C17 C18 C19 -176.94(18)
C21 O5 C20 C19 -178.3(2)
C21 O5 C20 C22 1.2(3)
C5 C4 C3 C2 1.8(3)
N4 C4 C3 C2 -174.74(18)
O5 C20 C22 C23 -176.90(19)
C19 C20 C22 C23 2.5(3)
C17 C23 C22 C20 -0.3(3)
C5 C6 C1 F1 -179.75(17)
C5 C6 C1 C2 -0.4(3)
C31 C30 C29 C28 -1.1(3)
N1 C30 C29 C28 177.69(18)
C30 C29 C28 C27 1.4(3)
C26 C27 C28 C29 0.4(3)
O5 C20 C19 C18 176.93(19)
C22 C20 C19 C18 -2.5(3)
C17 C18 C19 C20 0.3(3)
F1 C1 C2 C3 177.68(19)
C6 C1 C2 C3 -1.6(3)
C4 C3 C2 C1 0.9(3)
C15 C10 C11 C12 3.5(4)
C9 C10 C11 C12 -175.2(2)
C10 C11 C12 C13 -2.0(5)
C11 C12 C13 C14 -0.3(6)
C11 C10 C15 C14 -2.8(6)
C9 C10 C15 C14 175.8(4)
C12 C13 C14 C15 1.0(7)
C10 C15 C14 C13 0.6(8)
